data_7012474
loop_
_publ_author_name
'Birte Ahrens'
'Jacqueline M. Cole'
'Jonathan P. Hickey'
'James N. Martin'
'Martin J. Mays'
'Paul R. Raithby'
'Simon J. Teat'
'Anthony D. Woods'

_publ_section_title
;
 Reaction of metallophosphanide anions with MLnX (X = halide) species
 as a simple route to heterometallic transition metal complexes
;
_journal_issue 7
_journal_name_full 'Dalton Trans.'
_journal_page_first 1389
_journal_page_last 1395
_journal_paper_doi 10.1039/b211243d
_journal_year 2003
_chemical_formula_sum 'C30 H21 Co Mn Mo O11 P'
_chemical_formula_weight 798.25
_chemical_name_systematic
; 
? 
;
_space_group_IT_number 14
_symmetry_cell_setting monoclinic
_symmetry_space_group_name_Hall '-P 2ybc'
_symmetry_space_group_name_H-M 'P 1 21/c 1'
_atom_sites_solution_hydrogens geom
_atom_sites_solution_primary direct
_atom_sites_solution_secondary difmap
_audit_creation_method SHELXL
_cell_angle_alpha 90.00
_cell_angle_beta 108.314(2)
_cell_angle_gamma 90.00
_cell_formula_units_Z 4
_cell_length_a 15.2152(5)
_cell_length_b 10.9665(3)
_cell_length_c 19.4998(4)
_cell_measurement_temperature 180(2)
_cell_volume 3088.88(15)
_computing_cell_refinement 'HKL Scalepack (Otwinowski & Minor 1997)'
_computing_data_collection
; 
"Collect" data collection software, Nonius' B.V., 1998. 
;
_computing_data_reduction 'HKL Denzo and Scalepack (Otwinowski & Minor 1997)'
_computing_molecular_graphics 'SHELXTL-PLUS (Sheldrick, 1995)'
_computing_publication_material 'SHELXL-97 (Sheldrick, 1997)'
_computing_structure_refinement 'SHELXL-93 (Sheldrick, 1993)'
_computing_structure_solution 'SHELXS (Sheldrick, 1990)'
_diffrn_ambient_temperature 180(2)
_diffrn_measurement_device 'Nonius KappaCCD'
_diffrn_measurement_method CCD
_diffrn_radiation_monochromator graphite
_diffrn_radiation_source 'fine-focus sealed tube'
_diffrn_radiation_type MoK\a
_diffrn_radiation_wavelength 0.71069
_diffrn_reflns_av_R_equivalents 0.0606
_diffrn_reflns_av_sigmaI/netI 0.0562
_diffrn_reflns_limit_h_max 14
_diffrn_reflns_limit_h_min -19
_diffrn_reflns_limit_k_max 13
_diffrn_reflns_limit_k_min -14
_diffrn_reflns_limit_l_max 25
_diffrn_reflns_limit_l_min -21
_diffrn_reflns_number 25149
_diffrn_reflns_theta_max 27.48
_diffrn_reflns_theta_min 1.41
_diffrn_standards_decay_% 0
_diffrn_standards_interval_count 0
_diffrn_standards_interval_time 0
_diffrn_standards_number 0
_exptl_absorpt_coefficient_mu 1.445
_exptl_absorpt_correction_T_max 0.975
_exptl_absorpt_correction_T_min 1.059
_exptl_absorpt_correction_type multi-scan
_exptl_absorpt_process_details 'from symmetry-related measurements, SORTAV (Blessing 1995)'
_exptl_crystal_colour 'very dark'
_exptl_crystal_density_diffrn 1.717
_exptl_crystal_density_method 'not measured'
_exptl_crystal_F_000 1592
_exptl_crystal_size_max 0.18
_exptl_crystal_size_mid 0.14
_exptl_crystal_size_min 0.09
_refine_diff_density_max 0.842
_refine_diff_density_min -0.695
_refine_diff_density_rms 0.083
_refine_ls_extinction_method none
_refine_ls_goodness_of_fit_all 1.155
_refine_ls_goodness_of_fit_obs 1.217
_refine_ls_hydrogen_treatment mixed
_refine_ls_matrix_type full
_refine_ls_number_parameters 426
_refine_ls_number_reflns 7038
_refine_ls_number_restraints 0
_refine_ls_restrained_S_all 4.057
_refine_ls_restrained_S_obs 1.217
_refine_ls_R_factor_all 0.0649
_refine_ls_R_factor_obs 0.0436
_refine_ls_shift/esd_max 0.001
_refine_ls_shift/esd_mean 0.000
_refine_ls_structure_factor_coef Fsqd
_refine_ls_weighting_details 'w=1/[\s^2^(Fo^2^)+(0.0000P)^2^+5.6190P] where P=(Fo^2^+2Fc^2^)/3'
_refine_ls_weighting_scheme calc
_refine_ls_wR_factor_all 0.3235
_refine_ls_wR_factor_obs 0.0877
_reflns_number_observed 5826
_reflns_number_total 7053
_reflns_observed_criterion >2sigma(I)
_cod_data_source_file b211243d.txt
_cod_data_source_block for_complex_6
_cod_depositor_comments
;
The following automatic conversions were performed:
'_symmetry_cell_setting' value 'Monoclinic' changed to 'monoclinic'
according to '/home/saulius/struct/CIF-dictionaries/cif_core.dic'
dictionary named 'cif_core.dic' version 2.4.1 from 2010-06-29.

Automatic conversion script
Id: cif_fix_enum 1527 2010-12-29 10:47:43Z saulius 

The following automatic conversions were performed:

'_refine_ls_weighting_scheme' value 'calc
w=1/[\s^2^(Fo^2^)+(0.0000P)^2^+5.6190P] where P=(Fo^2^+2Fc^2^)/3' was
changed to 'calc'. New tag '_refine_ls_weighting_details' was
created. The value of the new tag was set to
'w=1/[\s^2^(Fo^2^)+(0.0000P)^2^+5.6190P] where P=(Fo^2^+2Fc^2^)/3'.

Automatic conversion script
Id: cif_fix_values 3143 2015-03-26 13:38:13Z robertas 
;
_cod_original_sg_symbol_H-M P2(1)/c
_cod_database_code 7012474

loop_
_symmetry_equiv_pos_as_xyz
'x, y, z'
'-x, y+1/2, -z+1/2'
'-x, -y, -z'
'x, -y-1/2, z-1/2'

loop_
_atom_site_aniso_label
_atom_site_aniso_U_11
_atom_site_aniso_U_22
_atom_site_aniso_U_33
_atom_site_aniso_U_23
_atom_site_aniso_U_13
_atom_site_aniso_U_12
Mo1 0.0200(5) 0.0194(2) 0.0209(4) -0.0011(2) 0.0074(4) -0.0006(2)
Co1 0.0208(2) 0.0184(2) 0.0214(2) 0.0000(2) 0.0044(2) 0.0020(2)
Mn1 0.0236(3) 0.0231(3) 0.0253(3) -0.0021(2) 0.0008(2) 0.0019(2)
Mo1' 0.024(2) 0.0214(8) 0.024(2) 0.0015(8) 0.010(2) 0.0018(9)
Co1' 0.0236(3) 0.0231(3) 0.0253(3) -0.0021(2) 0.0008(2) 0.0019(2)
Mn1' 0.0208(2) 0.0184(2) 0.0214(2) 0.0000(2) 0.0044(2) 0.0020(2)
P1 0.0261(5) 0.0197(4) 0.0201(4) -0.0004(3) 0.0073(3) 0.0008(4)
C1 0.025(2) 0.036(2) 0.028(2) -0.0029(15) 0.0069(14) -0.002(2)
O1 0.052(2) 0.0308(15) 0.052(2) -0.0087(13) 0.0158(14) -0.0138(14)
C2 0.041(2) 0.042(2) 0.032(2) 0.002(2) 0.008(2) 0.004(2)
O2 0.081(3) 0.082(3) 0.042(2) 0.031(2) 0.010(2) 0.013(2)
C3 0.026(3) 0.029(2) 0.030(3) -0.003(2) 0.003(2) 0.001(2)
O3 0.024(2) 0.064(2) 0.056(2) -0.0012(15) 0.0104(13) 0.0022(15)
O3' 0.024(2) 0.064(2) 0.056(2) -0.0012(15) 0.0104(13) 0.0022(15)
C4 0.035(2) 0.031(2) 0.034(2) 0.005(2) 0.016(2) 0.007(2)
O4 0.082(3) 0.027(2) 0.092(2) 0.019(2) 0.049(2) 0.014(2)
C5 0.032(2) 0.035(2) 0.029(2) -0.0067(15) 0.013(2) 0.001(2)
O5 0.025(2) 0.076(2) 0.066(2) -0.021(2) 0.0202(14) -0.009(2)
C6 0.030(3) 0.020(2) 0.027(2) 0.000(2) 0.013(2) -0.001(2)
O6 0.038(2) 0.056(2) 0.0227(13) 0.0049(12) 0.0043(12) 0.0074(14)
O6' 0.038(2) 0.056(2) 0.0227(13) 0.0049(12) 0.0043(12) 0.0074(14)
C7 0.029(2) 0.030(2) 0.028(2) -0.0011(14) 0.0113(15) -0.004(2)
O7 0.052(2) 0.0257(14) 0.048(2) 0.0005(12) 0.0217(14) -0.0089(13)
C8 0.109(5) 0.036(2) 0.056(3) -0.023(2) 0.038(3) -0.037(3)
O8 0.071(2) 0.041(2) 0.090(2) -0.038(2) 0.054(2) -0.030(2)
C9 0.036(2) 0.021(2) 0.041(2) 0.000(2) -0.004(2) -0.003(2)
O9 0.036(2) 0.047(2) 0.278(7) -0.062(3) -0.035(3) 0.003(2)
C10 0.026(2) 0.018(2) 0.023(2) -0.0006(12) 0.0076(13) -0.0037(13)
C11 0.026(2) 0.020(2) 0.028(2) -0.0008(13) 0.0099(14) 0.0003(14)
C12 0.031(2) 0.025(2) 0.043(2) 0.001(2) 0.011(2) 0.003(2)
O12 0.033(2) 0.0353(15) 0.068(2) 0.0112(14) 0.0188(14) 0.0132(13)
C13 0.075(4) 0.039(3) 0.189(7) 0.056(4) 0.070(5) 0.025(3)
O13 0.051(2) 0.028(2) 0.129(3) 0.034(2) 0.049(2) 0.0179(14)
C14 0.053(3) 0.041(2) 0.036(2) 0.004(2) 0.022(2) 0.008(2)
C15 0.039(2) 0.036(2) 0.058(3) -0.010(2) 0.033(2) -0.010(2)
C16 0.028(2) 0.045(2) 0.049(2) -0.007(2) 0.007(2) 0.007(2)
C17 0.046(2) 0.026(2) 0.047(2) -0.004(2) 0.029(2) 0.005(2)
C18 0.037(2) 0.047(2) 0.041(2) -0.016(2) 0.008(2) 0.001(2)
C19 0.026(2) 0.026(2) 0.024(2) -0.0026(13) 0.0102(14) -0.0014(14)
C20 0.030(2) 0.027(2) 0.030(2) 0.0006(14) 0.0104(15) 0.001(2)
C21 0.043(2) 0.025(2) 0.045(2) -0.002(2) 0.020(2) 0.004(2)
C22 0.052(3) 0.034(2) 0.053(3) -0.021(2) 0.026(2) -0.006(2)
C23 0.041(3) 0.056(3) 0.040(2) -0.026(2) 0.004(2) -0.001(2)
C24 0.036(2) 0.042(2) 0.032(2) -0.011(2) 0.005(2) 0.008(2)
C25 0.031(2) 0.026(2) 0.021(2) 0.0033(13) 0.0067(14) 0.0013(15)
C26 0.077(3) 0.029(2) 0.042(2) -0.003(2) 0.039(2) -0.006(2)
C27 0.080(4) 0.032(2) 0.046(2) -0.005(2) 0.029(2) -0.016(2)
C28 0.042(2) 0.045(2) 0.039(2) 0.009(2) 0.015(2) -0.011(2)
C29 0.051(3) 0.043(2) 0.060(3) 0.009(2) 0.036(2) 0.003(2)
C30 0.044(2) 0.032(2) 0.048(2) 0.000(2) 0.025(2) 0.003(2)

loop_
_atom_site_label
_atom_site_type_symbol
_atom_site_fract_x
_atom_site_fract_y
_atom_site_fract_z
_atom_site_U_iso_or_equiv
_atom_site_thermal_displace_type
_atom_site_occupancy
_atom_site_calc_flag
_atom_site_refinement_flags
_atom_site_disorder_group
Mo1 Mo -0.30277(12) -0.38643(5) 0.30523(8) 0.0199(2) Uani 0.806(6) d P 1
Co1 Co -0.18009(3) -0.46185(4) 0.24472(2) 0.02069(12) Uani 0.806(6) d P 1
Mn1 Mn -0.35176(4) -0.42557(5) 0.15160(3) 0.02560(14) Uani 0.806(6) d P 1
Mo1' Mo -0.3417(5) -0.3805(2) 0.2812(3) 0.0225(10) Uani 0.194(6) d P 2
Co1' Co -0.35176(4) -0.42557(5) 0.15160(3) 0.02560(14) Uani 0.194(6) d P 2
Mn1' Mn -0.18009(3) -0.46185(4) 0.24472(2) 0.02069(12) Uani 0.194(6) d P 2
P1 P -0.21891(6) -0.45951(7) 0.12634(4) 0.0219(2) Uani 1 d . .
C1 C -0.3833(2) -0.5849(3) 0.1279(2) 0.0298(8) Uani 1 d . .
O1 O -0.4034(2) -0.6846(2) 0.11509(15) 0.0452(7) Uani 1 d . .
C2 C -0.3948(3) -0.3458(4) 0.0674(2) 0.0390(9) Uani 1 d . .
O2 O -0.4207(3) -0.2917(3) 0.0151(2) 0.0707(11) Uani 1 d . .
C3 C -0.4706(3) -0.4165(4) 0.1599(3) 0.0298(11) Uani 0.806(6) d P 1
O3 O -0.5450(2) -0.4130(3) 0.1607(2) 0.0488(7) Uani 0.806(6) d P 1
C3' C -0.4621(16) -0.3935(21) 0.1996(14) 0.039(5) Uiso 0.194(6) d P 2
O3' O -0.5450(2) -0.4130(3) 0.1607(2) 0.0488(7) Uani 0.194(6) d P 2
C4 C -0.1720(3) -0.6264(3) 0.2558(2) 0.0321(8) Uani 1 d . .
O4 O -0.1670(3) -0.7282(3) 0.2644(2) 0.0620(10) Uani 1 d . .
C5 C -0.0598(3) -0.4311(3) 0.2625(2) 0.0313(8) Uani 1 d . .
O5 O 0.0171(2) -0.4184(3) 0.2717(2) 0.0543(8) Uani 1 d . .
C6 C -0.1775(3) -0.4386(4) 0.3638(2) 0.0248(10) Uani 0.806(6) d P 1
O6 O -0.1100(2) -0.4651(3) 0.41064(13) 0.0399(7) Uani 0.806(6) d P 1
C6' C -0.1407(15) -0.4748(19) 0.3498(11) 0.031(5) Uiso 0.194(6) d P 2
O6' O -0.1100(2) -0.4651(3) 0.41064(13) 0.0399(7) Uani 0.194(6) d P 2
C7 C -0.3390(3) -0.5611(3) 0.2843(2) 0.0287(8) Uani 1 d . .
O7 O -0.3580(2) -0.6622(2) 0.28405(14) 0.0404(7) Uani 1 d . .
C8 C -0.1385(4) 0.0002(4) 0.3465(3) 0.064(2) Uani 1 d . .
H8A H -0.1788(4) 0.0639(14) 0.3552(17) 0.096 Uiso 1 calc R .
H8B H -0.1027(19) 0.0332(21) 0.3167(9) 0.096 Uiso 1 calc R .
H8C H -0.0960(17) -0.0280(8) 0.3927(9) 0.096 Uiso 1 calc R .
O8 O -0.1945(2) -0.1013(3) 0.3091(2) 0.0607(10) Uani 1 d . .
C9 C -0.1514(3) -0.1940(3) 0.2911(2) 0.0365(9) Uani 1 d . .
O9 O -0.0700(3) -0.1942(3) 0.3028(3) 0.140(3) Uani 1 d . .
C10 C -0.2152(2) -0.2907(3) 0.2510(2) 0.0222(7) Uani 1 d . .
C11 C -0.3055(2) -0.2718(3) 0.2060(2) 0.0241(7) Uani 1 d . .
C12 C -0.3515(3) -0.1513(3) 0.1859(2) 0.0330(8) Uani 1 d . .
O12 O -0.4270(2) -0.1225(2) 0.1878(2) 0.0447(7) Uani 1 d . .
C13 C -0.3381(4) 0.0412(4) 0.1352(4) 0.095(2) Uani 1 d . .
H13A H -0.2945(16) 0.0874(17) 0.1175(26) 0.142 Uiso 1 calc R .
H13B H -0.3483(32) 0.0844(17) 0.1760(7) 0.142 Uiso 1 calc R .
H13C H -0.3971(18) 0.0329(5) 0.0963(18) 0.142 Uiso 1 calc R .
O13 O -0.3004(2) -0.0788(3) 0.1584(2) 0.0645(10) Uani 1 d . .
C14 C -0.3353(3) -0.3951(4) 0.4100(2) 0.0415(10) Uani 1 d . .
H14 H -0.3081(3) -0.4592(4) 0.4425(2) 0.050 Uiso 1 calc R 1
C15 C -0.4226(3) -0.3981(4) 0.3564(2) 0.0405(10) Uani 1 d . .
H15 H -0.4653(3) -0.4640(4) 0.3466(2) 0.049 Uiso 1 calc R 1
C16 C -0.4350(3) -0.2854(4) 0.3201(2) 0.0418(10) Uani 1 d . .
H16 H -0.4874(3) -0.2620(4) 0.2810(2) 0.050 Uiso 1 calc R 1
C17 C -0.3565(3) -0.2137(3) 0.3517(2) 0.0364(9) Uani 1 d . .
H17 H -0.3468(3) -0.1330(3) 0.3378(2) 0.044 Uiso 1 calc R 1
C18 C -0.2955(3) -0.2802(4) 0.4066(2) 0.0426(10) Uani 1 d . .
H18 H -0.2369(3) -0.2531(4) 0.4369(2) 0.051 Uiso 1 calc R 1
C19 C -0.2123(2) -0.5978(3) 0.0759(2) 0.0246(7) Uani 1 d . .
C20 C -0.1402(3) -0.6798(3) 0.1014(2) 0.0288(8) Uani 1 d . .
H20 H -0.0956(3) -0.6677(3) 0.1475(2) 0.035 Uiso 1 calc R .
C21 C -0.1329(3) -0.7800(3) 0.0596(2) 0.0358(9) Uani 1 d . .
H21 H -0.0833(3) -0.8361(3) 0.0770(2) 0.043 Uiso 1 calc R .
C22 C -0.1985(3) -0.7976(4) -0.0076(2) 0.0441(10) Uani 1 d . .
H22 H -0.1934(3) -0.8656(4) -0.0362(2) 0.053 Uiso 1 calc R .
C23 C -0.2710(3) -0.7171(4) -0.0330(2) 0.0474(11) Uani 1 d . .
H23 H -0.3161(3) -0.7303(4) -0.0787(2) 0.057 Uiso 1 calc R .
C24 C -0.2781(3) -0.6162(4) 0.0085(2) 0.0379(9) Uani 1 d . .
H24 H -0.3276(3) -0.5601(4) -0.0091(2) 0.045 Uiso 1 calc R .
C25 C -0.1549(2) -0.3530(3) 0.0879(2) 0.0263(7) Uani 1 d . .
C26 C -0.1541(3) -0.2289(3) 0.1034(2) 0.0447(11) Uani 1 d . .
H26 H -0.1938(3) -0.1979(3) 0.1285(2) 0.054 Uiso 1 calc R .
C27 C -0.0956(4) -0.1504(4) 0.0825(2) 0.0504(12) Uani 1 d . .
H27 H -0.0947(4) -0.0662(4) 0.0942(2) 0.061 Uiso 1 calc R .
C28 C -0.0392(3) -0.1933(4) 0.0452(2) 0.0415(10) Uani 1 d . .
H28 H 0.0016(3) -0.1393(4) 0.0321(2) 0.050 Uiso 1 calc R .
C29 C -0.0420(3) -0.3141(4) 0.0268(2) 0.0472(11) Uani 1 d . .
H29 H -0.0039(3) -0.3436(4) 0.0000(2) 0.057 Uiso 1 calc R .
C30 C -0.1006(3) -0.3936(4) 0.0473(2) 0.0387(9) Uani 1 d . .
H30 H -0.1034(3) -0.4768(4) 0.0333(2) 0.046 Uiso 1 calc R .

loop_
_atom_type_symbol
_atom_type_description
_atom_type_scat_dispersion_real
_atom_type_scat_dispersion_imag
_atom_type_scat_source
C C 0.0033 0.0016 'International Tables Vol C Tables 4.2.6.8 and 6.1.1.4'
H H 0.0000 0.0000 'International Tables Vol C Tables 4.2.6.8 and 6.1.1.4'
O O 0.0106 0.0060 'International Tables Vol C Tables 4.2.6.8 and 6.1.1.4'
P P 0.1023 0.0942 'International Tables Vol C Tables 4.2.6.8 and 6.1.1.4'
Co Co 0.3494 0.9721 'International Tables Vol C Tables 4.2.6.8 and 6.1.1.4'
Mn Mn 0.3368 0.7283 'International Tables Vol C Tables 4.2.6.8 and 6.1.1.4'
Mo Mo -1.6832 0.6857 'International Tables Vol C Tables 4.2.6.8 and 6.1.1.4'

loop_
_geom_angle_atom_site_label_1
_geom_angle_atom_site_label_2
_geom_angle_atom_site_label_3
_geom_angle
_geom_angle_site_symmetry_1
_geom_angle_site_symmetry_3
_geom_angle_publ_flag
C6 Mo1 C7 89.7(2) . . ?
C6 Mo1 C10 78.3(2) . . ?
C7 Mo1 C10 121.73(13) . . ?
C6 Mo1 C14 84.8(2) . . ?
C7 Mo1 C14 91.13(14) . . ?
C10 Mo1 C14 142.4(2) . . ?
C6 Mo1 C18 82.5(2) . . ?
C7 Mo1 C18 127.23(15) . . ?
C10 Mo1 C18 107.59(14) . . ?
C14 Mo1 C18 36.33(15) . . ?
C6 Mo1 C11 113.9(2) . . ?
C7 Mo1 C11 114.93(13) . . ?
C10 Mo1 C11 35.98(12) . . ?
C14 Mo1 C11 146.83(14) . . ?
C18 Mo1 C11 115.87(14) . . ?
C6 Mo1 C15 118.5(2) . . ?
C7 Mo1 C15 80.41(14) . . ?
C10 Mo1 C15 153.87(14) . . ?
C14 Mo1 C15 35.69(15) . . ?
C18 Mo1 C15 59.16(15) . . ?
C11 Mo1 C15 125.3(2) . . ?
C6 Mo1 C17 113.5(2) . . ?
C7 Mo1 C17 137.97(15) . . ?
C10 Mo1 C17 97.87(12) . . ?
C14 Mo1 C17 58.84(14) . . ?
C18 Mo1 C17 34.78(14) . . ?
C11 Mo1 C17 88.12(13) . . ?
C15 Mo1 C17 57.91(14) . . ?
C6 Mo1 C16 139.4(2) . . ?
C7 Mo1 C16 106.3(2) . . ?
C10 Mo1 C16 119.66(14) . . ?
C14 Mo1 C16 58.43(15) . . ?
C18 Mo1 C16 57.91(15) . . ?
C11 Mo1 C16 93.17(14) . . ?
C15 Mo1 C16 34.55(14) . . ?
C17 Mo1 C16 34.30(14) . . ?
C6 Mo1 Co1 58.50(14) . . ?
C7 Mo1 Co1 78.24(10) . . ?
C10 Mo1 Co1 46.84(8) . . ?
C14 Mo1 Co1 141.43(13) . . ?
C18 Mo1 Co1 134.78(13) . . ?
C11 Mo1 Co1 67.84(8) . . ?
C15 Mo1 Co1 158.42(10) . . ?
C17 Mo1 Co1 143.64(10) . . ?
C16 Mo1 Co1 160.13(12) . . ?
C6 Mo1 Mn1 116.48(14) . . ?
C7 Mo1 Mn1 71.37(10) . . ?
C10 Mo1 Mn1 64.59(8) . . ?
C14 Mo1 Mn1 151.45(13) . . ?
C18 Mo1 Mn1 155.30(12) . . ?
C11 Mo1 Mn1 43.60(8) . . ?
C15 Mo1 Mn1 116.94(13) . . ?
C17 Mo1 Mn1 120.81(12) . . ?
C16 Mo1 Mn1 104.03(12) . . ?
Co1 Mo1 Mn1 58.42(2) . . ?
C5 Co1 C4 97.9(2) . . ?
C5 Co1 C10 95.1(2) . . ?
C4 Co1 C10 161.91(14) . . ?
C5 Co1 P1 97.04(11) . . ?
C4 Co1 P1 97.02(11) . . ?
C10 Co1 P1 93.74(9) . . ?
C5 Co1 C6 95.2(2) . . ?
C4 Co1 C6 90.6(2) . . ?
C10 Co1 C6 75.70(14) . . ?
P1 Co1 C6 164.50(12) . . ?
C5 Co1 Mo1 132.93(11) . . ?
C4 Co1 Mo1 106.83(11) . . ?
C10 Co1 Mo1 55.13(9) . . ?
P1 Co1 Mo1 118.21(5) . . ?
C6 Co1 Mo1 46.38(14) . . ?
C5 Co1 Mn1 144.95(12) . . ?
C4 Co1 Mn1 103.96(12) . . ?
C10 Co1 Mn1 71.15(10) . . ?
P1 Co1 Mn1 53.68(3) . . ?
C6 Co1 Mn1 111.38(12) . . ?
Mo1 Co1 Mn1 65.38(4) . . ?
C2 Mn1 C1 104.1(2) . . ?
C2 Mn1 C3 88.2(2) . . ?
C1 Mn1 C3 83.6(2) . . ?
C2 Mn1 C11 92.3(2) . . ?
C1 Mn1 C11 163.54(14) . . ?
C3 Mn1 C11 95.6(2) . . ?
C2 Mn1 P1 88.58(13) . . ?
C1 Mn1 P1 88.20(11) . . ?
C3 Mn1 P1 170.2(2) . . ?
C11 Mn1 P1 93.74(10) . . ?
C2 Mn1 Co1 133.26(14) . . ?
C1 Mn1 Co1 98.64(11) . . ?
C3 Mn1 Co1 135.03(15) . . ?
C11 Mn1 Co1 70.29(10) . . ?
P1 Mn1 Co1 51.63(2) . . ?
C2 Mn1 Mo1 141.23(13) . . ?
C1 Mn1 Mo1 111.48(11) . . ?
C3 Mn1 Mo1 81.0(2) . . ?
C11 Mn1 Mo1 52.38(9) . . ?
P1 Mn1 Mo1 107.13(4) . . ?
Co1 Mn1 Mo1 56.20(3) . . ?
C7 Mo1' C3' 87.6(7) . . ?
C7 Mo1' C16 119.9(2) . . ?
C3' Mo1' C16 76.7(7) . . ?
C7 Mo1' C11 125.6(2) . . ?
C3' Mo1' C11 82.0(7) . . ?
C16 Mo1' C11 109.2(2) . . ?
C7 Mo1' C15 84.5(2) . . ?
C3' Mo1' C15 87.7(7) . . ?
C16 Mo1' C15 38.2(2) . . ?
C11 Mo1' C15 147.4(3) . . ?
C7 Mo1' C17 140.2(2) . . ?
C3' Mo1' C17 106.7(7) . . ?
C16 Mo1' C17 36.30(15) . . ?
C11 Mo1' C17 93.50(15) . . ?
C15 Mo1' C17 60.00(15) . . ?
C7 Mo1' C10 114.0(2) . . ?
C3' Mo1' C10 115.8(7) . . ?
C16 Mo1' C10 125.1(2) . . ?
C11 Mo1' C10 35.38(13) . . ?
C15 Mo1' C10 149.5(3) . . ?
C17 Mo1' C10 93.2(2) . . ?
C7 Mo1' C14 84.9(2) . . ?
C3' Mo1' C14 122.0(7) . . ?
C16 Mo1' C14 58.7(2) . . ?
C11 Mo1' C14 143.9(3) . . ?
C15 Mo1' C14 34.3(2) . . ?
C17 Mo1' C14 55.8(2) . . ?
C10 Mo1' C14 119.7(3) . . ?
C7 Mo1' Co1' 80.16(15) . . ?
C3' Mo1' Co1' 56.2(7) . . ?
C16 Mo1' Co1' 128.7(4) . . ?
C11 Mo1' Co1' 50.11(12) . . ?
C15 Mo1' Co1' 141.0(4) . . ?
C17 Mo1' Co1' 138.7(2) . . ?
C10 Mo1' Co1' 68.61(9) . . ?
C14 Mo1' Co1' 165.01(14) . . ?
C7 Mo1' C18 113.7(3) . . ?
C3' Mo1' C18 133.6(7) . . ?
C16 Mo1' C18 56.9(2) . . ?
C11 Mo1' C18 111.7(2) . . ?
C15 Mo1' C18 56.4(2) . . ?
C17 Mo1' C18 32.31(15) . . ?
C10 Mo1' C18 93.3(3) . . ?
C14 Mo1' C18 32.29(15) . . ?
Co1' Mo1' C18 161.1(2) . . ?
C7 Mo1' Mn1' 71.9(2) . . ?
C3' Mo1' Mn1' 114.4(7) . . ?
C16 Mo1' Mn1' 165.2(3) . . ?
C11 Mo1' Mn1' 64.80(13) . . ?
C15 Mo1' Mn1' 146.1(3) . . ?
C17 Mo1' Mn1' 128.9(3) . . ?
C10 Mo1' Mn1' 42.14(11) . . ?
C14 Mo1' Mn1' 117.4(3) . . ?
Co1' Mo1' Mn1' 59.07(5) . . ?
C18 Mo1' Mn1' 111.4(3) . . ?
C2 Co1' C1 104.1(2) . . ?
C2 Co1' C11 92.3(2) . . ?
C1 Co1' C11 163.54(14) . . ?
C2 Co1' C3' 101.8(6) . . ?
C1 Co1' C3' 94.9(6) . . ?
C11 Co1' C3' 80.0(6) . . ?
C2 Co1' P1 88.58(13) . . ?
C1 Co1' P1 88.20(11) . . ?
C11 Co1' P1 93.74(10) . . ?
C3' Co1' P1 168.0(6) . . ?
C2 Co1' Mo1' 135.1(2) . . ?
C1 Co1' Mo1' 111.53(12) . . ?
C11 Co1' Mo1' 53.46(11) . . ?
C3' Co1' Mo1' 50.0(7) . . ?
P1 Co1' Mo1' 118.2(2) . . ?
C2 Co1' Mn1' 133.26(14) . . ?
C1 Co1' Mn1' 98.64(11) . . ?
C11 Co1' Mn1' 70.29(10) . . ?
C3' Co1' Mn1' 116.4(6) . . ?
P1 Co1' Mn1' 51.63(2) . . ?
Mo1' Co1' Mn1' 67.4(2) . . ?
C5 Mn1' C4 97.9(2) . . ?
C5 Mn1' C6' 81.5(7) . . ?
C4 Mn1' C6' 79.4(6) . . ?
C5 Mn1' C10 95.1(2) . . ?
C4 Mn1' C10 161.91(14) . . ?
C6' Mn1' C10 90.2(6) . . ?
C5 Mn1' P1 97.04(11) . . ?
C4 Mn1' P1 97.02(11) . . ?
C6' Mn1' P1 175.9(7) . . ?
C10 Mn1' P1 93.74(9) . . ?
C5 Mn1' Co1' 144.95(12) . . ?
C4 Mn1' Co1' 103.96(12) . . ?
C6' Mn1' Co1' 129.0(7) . . ?
C10 Mn1' Co1' 71.15(10) . . ?
P1 Mn1' Co1' 53.68(3) . . ?
C5 Mn1' Mo1' 142.1(2) . . ?
C4 Mn1' Mo1' 107.85(12) . . ?
C6' Mn1' Mo1' 76.7(7) . . ?
C10 Mn1' Mo1' 54.89(10) . . ?
P1 Mn1' Mo1' 106.57(15) . . ?
Co1' Mn1' Mo1' 53.54(15) . . ?
C25 P1 C19 100.58(15) . . ?
C25 P1 Co1 115.93(11) . . ?
C19 P1 Co1 120.92(11) . . ?
C25 P1 Mn1' 115.93(11) . . ?
C19 P1 Mn1' 120.92(11) . . ?
C25 P1 Co1' 127.87(12) . . ?
C19 P1 Co1' 117.30(11) . . ?
Mn1' P1 Co1' 74.69(3) . . ?
C25 P1 Mn1 127.87(12) . . ?
C19 P1 Mn1 117.30(11) . . ?
Co1 P1 Mn1 74.69(3) . . ?
O1 C1 Mn1 177.9(3) . . ?
O1 C1 Co1' 177.9(3) . . ?
O2 C2 Mn1 177.7(4) . . ?
O2 C2 Co1' 177.7(4) . . ?
O3 C3 Mn1 175.9(4) . . ?
O3' C3' Mo1' 165.5(17) . . ?
O3' C3' Co1' 117.9(16) . . ?
Mo1' C3' Co1' 73.8(7) . . ?
O4 C4 Co1 178.2(3) . . ?
O4 C4 Mn1' 178.2(3) . . ?
O5 C5 Co1 175.6(3) . . ?
O5 C5 Mn1' 175.6(3) . . ?
O6 C6 Mo1 165.9(4) . . ?
O6 C6 Co1 118.9(3) . . ?
Mo1 C6 Co1 75.12(14) . . ?
O6' C6' Mn1' 168.7(15) . . ?
O7 C7 Mo1' 164.6(4) . . ?
O7 C7 Mo1 168.8(3) . . ?
C9 O8 C8 117.6(4) . . ?
O9 C9 O8 121.8(4) . . ?
O9 C9 C10 124.8(4) . . ?
O8 C9 C10 113.3(3) . . ?
C11 C10 C9 125.3(3) . . ?
C11 C10 Co1 109.7(2) . . ?
C9 C10 Co1 124.7(3) . . ?
C11 C10 Mn1' 109.7(2) . . ?
C9 C10 Mn1' 124.7(3) . . ?
C11 C10 Mo1 75.4(2) . . ?
C9 C10 Mo1 118.6(2) . . ?
Co1 C10 Mo1 78.03(11) . . ?
C11 C10 Mo1' 60.4(3) . . ?
C9 C10 Mo1' 127.3(3) . . ?
Mn1' C10 Mo1' 82.97(13) . . ?
C10 C11 C12 125.9(3) . . ?
C10 C11 Mn1 108.7(2) . . ?
C12 C11 Mn1 123.4(2) . . ?
C10 C11 Co1' 108.7(2) . . ?
C12 C11 Co1' 123.4(2) . . ?
C10 C11 Mo1' 84.2(3) . . ?
C12 C11 Mo1' 119.0(3) . . ?
Co1' C11 Mo1' 76.4(2) . . ?
C10 C11 Mo1 68.6(2) . . ?
C12 C11 Mo1 126.2(2) . . ?
Mn1 C11 Mo1 84.02(12) . . ?
O12 C12 O13 122.5(3) . . ?
O12 C12 C11 126.8(3) . . ?
O13 C12 C11 110.5(3) . . ?
C12 O13 C13 116.2(3) . . ?
C18 C14 C15 107.7(4) . . ?
C18 C14 Mo1 72.5(2) . . ?
C15 C14 Mo1 75.7(2) . . ?
C18 C14 Mo1' 77.1(2) . . ?
C15 C14 Mo1' 61.6(3) . . ?
C16 C15 C14 107.4(4) . . ?
C16 C15 Mo1' 66.5(2) . . ?
C14 C15 Mo1' 84.1(3) . . ?
C16 C15 Mo1 74.7(2) . . ?
C14 C15 Mo1 68.6(2) . . ?
C17 C16 C15 108.2(4) . . ?
C17 C16 Mo1' 81.8(3) . . ?
C15 C16 Mo1' 75.2(2) . . ?
C17 C16 Mo1 71.4(2) . . ?
C15 C16 Mo1 70.7(2) . . ?
C18 C17 C16 108.4(4) . . ?
C18 C17 Mo1' 82.9(3) . . ?
C16 C17 Mo1' 61.9(3) . . ?
C18 C17 Mo1 69.1(2) . . ?
C16 C17 Mo1 74.3(2) . . ?
C17 C18 C14 108.3(4) . . ?
C17 C18 Mo1 76.1(2) . . ?
C14 C18 Mo1 71.2(2) . . ?
C17 C18 Mo1' 64.7(2) . . ?
C14 C18 Mo1' 70.6(2) . . ?
C20 C19 C24 119.8(3) . . ?
C20 C19 P1 121.1(3) . . ?
C24 C19 P1 118.9(3) . . ?
C19 C20 C21 120.1(3) . . ?
C22 C21 C20 119.7(4) . . ?
C23 C22 C21 120.5(3) . . ?
C22 C23 C24 119.9(4) . . ?
C19 C24 C23 119.9(4) . . ?
C30 C25 C26 118.2(3) . . ?
C30 C25 P1 121.3(3) . . ?
C26 C25 P1 120.3(3) . . ?
C27 C26 C25 120.3(4) . . ?
C28 C27 C26 120.6(4) . . ?
C29 C28 C27 119.9(4) . . ?
C28 C29 C30 120.0(4) . . ?
C25 C30 C29 120.9(4) . . ?

loop_
_geom_bond_atom_site_label_1
_geom_bond_atom_site_label_2
_geom_bond_distance
_geom_bond_site_symmetry_2
_geom_bond_publ_flag
Mo1 C6 1.974(5) . ?
Mo1 C7 2.000(4) . ?
Mo1 C10 2.210(3) . ?
Mo1 C14 2.250(4) . ?
Mo1 C18 2.267(4) . ?
Mo1 C11 2.296(3) . ?
Mo1 C15 2.342(4) . ?
Mo1 C17 2.355(3) . ?
Mo1 C16 2.393(4) . ?
Mo1 Co1 2.6351(9) . ?
Mo1 Mn1 2.8827(14) . ?
Co1 C5 1.785(4) . ?
Co1 C4 1.817(4) . ?
Co1 C10 1.965(3) . ?
Co1 P1 2.1958(9) . ?
Co1 C6 2.325(4) . ?
Co1 Mn1 2.7013(7) . ?
Mn1 C2 1.792(4) . ?
Mn1 C1 1.833(4) . ?
Mn1 C3 1.868(5) . ?
Mn1 C11 1.999(3) . ?
Mn1 P1 2.2567(10) . ?
Mo1' C7 1.982(4) . ?
Mo1' C3' 2.02(3) . ?
Mo1' C16 2.086(5) . ?
Mo1' C11 2.093(4) . ?
Mo1' C15 2.199(4) . ?
Mo1' C17 2.342(4) . ?
Mo1' C10 2.396(5) . ?
Mo1' C14 2.487(6) . ?
Mo1' Co1' 2.533(5) . ?
Mo1' C18 2.569(7) . ?
Mo1' Mn1' 2.907(5) . ?
Co1' C2 1.792(4) . ?
Co1' C1 1.833(4) . ?
Co1' C11 1.999(3) . ?
Co1' C3' 2.19(2) . ?
Co1' P1 2.2567(10) . ?
Co1' Mn1' 2.7013(7) . ?
Mn1' C5 1.785(4) . ?
Mn1' C4 1.817(4) . ?
Mn1' C6' 1.95(2) . ?
Mn1' C10 1.965(3) . ?
Mn1' P1 2.1958(9) . ?
P1 C25 1.826(3) . ?
P1 C19 1.827(3) . ?
C1 O1 1.142(4) . ?
C2 O2 1.139(5) . ?
C3 O3 1.137(5) . ?
C3' O3' 1.27(2) . ?
C4 O4 1.128(4) . ?
C5 O5 1.135(4) . ?
C6 O6 1.177(5) . ?
C6' O6' 1.14(2) . ?
C7 O7 1.145(4) . ?
C8 O8 1.451(5) . ?
O8 C9 1.315(5) . ?
C9 O9 1.186(5) . ?
C9 C10 1.484(5) . ?
C10 C11 1.394(5) . ?
C11 C12 1.489(5) . ?
C12 O12 1.204(4) . ?
C12 O13 1.337(5) . ?
C13 O13 1.450(5) . ?
C14 C18 1.408(6) . ?
C14 C15 1.410(6) . ?
C15 C16 1.407(6) . ?
C16 C17 1.401(6) . ?
C17 C18 1.384(6) . ?
C19 C20 1.385(5) . ?
C19 C24 1.394(5) . ?
C20 C21 1.394(5) . ?
C21 C22 1.389(6) . ?
C22 C23 1.377(6) . ?
C23 C24 1.395(5) . ?
C25 C30 1.384(5) . ?
C25 C26 1.393(5) . ?
C26 C27 1.388(6) . ?
C27 C28 1.371(6) . ?
C28 C29 1.369(6) . ?
C29 C30 1.393(5) . ?
